data_4074464
loop_
_publ_author_name
'Kohler, Mark C.'
'Stockland, Jr., Robert A.'
'Rath, Nigam P.'

_publ_section_title
;
 Steric and Electronic Effects on Arylphosphonate Elimination from
 Organopalladium Complexes
;
_journal_issue 24
_journal_name_full Organometallics
_journal_page_first 5746
_journal_page_last 5756
_journal_paper_doi 10.1021/om060662i
_journal_volume 25
_journal_year 2006
_chemical_formula_sum 'C24 H29 I N2 Pd'
_chemical_formula_weight 578.79
_chemical_name_systematic ?
_space_group_IT_number 14
_symmetry_cell_setting monoclinic
_symmetry_space_group_name_Hall '-P 2ybc'
_symmetry_space_group_name_H-M 'P 1 21/c 1'
_atom_sites_solution_hydrogens geom
_atom_sites_solution_primary direct
_atom_sites_solution_secondary difmap
_audit_creation_method SHELXL-97
_cell_angle_alpha 90.00
_cell_angle_beta 101.295(2)
_cell_angle_gamma 90.00
_cell_formula_units_Z 4
_cell_length_a 9.9177(3)
_cell_length_b 12.0637(4)
_cell_length_c 19.3038(7)
_cell_measurement_reflns_used 7533
_cell_measurement_temperature 100(2)
_cell_measurement_theta_max 32.38
_cell_measurement_theta_min 2.69
_cell_volume 2264.85(13)
_computing_cell_refinement 'Bruker SAINT'
_computing_data_collection 'Bruker APEX II'
_computing_data_reduction 'Bruker SAINT'
_computing_molecular_graphics 'Bruker SHELXTL'
_computing_publication_material 'Bruker SHELXTL'
_computing_structure_refinement 'SHELXL-97 (Sheldrick, 1997)'
_computing_structure_solution 'SHELXS-97 (Sheldrick, 1990)'
_diffrn_ambient_temperature 100(2)
_diffrn_measured_fraction_theta_full 0.997
_diffrn_measured_fraction_theta_max 0.997
_diffrn_measurement_device_type 'CCD area detector'
_diffrn_measurement_method 'phi and omega scans'
_diffrn_radiation_monochromator graphite
_diffrn_radiation_source 'fine-focus sealed tube'
_diffrn_radiation_type MoK\a
_diffrn_radiation_wavelength 0.71073
_diffrn_reflns_av_R_equivalents 0.0431
_diffrn_reflns_av_sigmaI/netI 0.0256
_diffrn_reflns_limit_h_max 14
_diffrn_reflns_limit_h_min -14
_diffrn_reflns_limit_k_max 18
_diffrn_reflns_limit_k_min -18
_diffrn_reflns_limit_l_max 29
_diffrn_reflns_limit_l_min -29
_diffrn_reflns_number 101081
_diffrn_reflns_theta_full 32.50
_diffrn_reflns_theta_max 32.50
_diffrn_reflns_theta_min 2.00
_exptl_absorpt_coefficient_mu 2.194
_exptl_absorpt_correction_T_max 0.780
_exptl_absorpt_correction_T_min 0.722
_exptl_absorpt_correction_type numerical
_exptl_absorpt_process_details sadabs-v2006
_exptl_crystal_colour orange
_exptl_crystal_density_diffrn 1.697
_exptl_crystal_density_meas ?
_exptl_crystal_density_method 'not measured'
_exptl_crystal_description Irregular
_exptl_crystal_F_000 1144
_exptl_crystal_size_max 0.21
_exptl_crystal_size_mid 0.19
_exptl_crystal_size_min 0.18
_refine_diff_density_max 0.880
_refine_diff_density_min -0.764
_refine_diff_density_rms 0.096
_refine_ls_extinction_method none
_refine_ls_goodness_of_fit_ref 1.012
_refine_ls_hydrogen_treatment noref
_refine_ls_matrix_type full
_refine_ls_number_parameters 263
_refine_ls_number_reflns 8165
_refine_ls_number_restraints 1
_refine_ls_restrained_S_all 1.012
_refine_ls_R_factor_all 0.0332
_refine_ls_R_factor_gt 0.0247
_refine_ls_shift/su_max 0.001
_refine_ls_shift/su_mean 0.000
_refine_ls_structure_factor_coef Fsqd
_refine_ls_weighting_details 'calc w=1/[\s^2^(Fo^2^)+(0.0253P)^2^+1.2810P] where P=(Fo^2^+2Fc^2^)/3'
_refine_ls_weighting_scheme calc
_refine_ls_wR_factor_gt 0.0534
_refine_ls_wR_factor_ref 0.0563
_reflns_number_gt 6938
_reflns_number_total 8165
_reflns_threshold_expression >2sigma(I)
_cod_data_source_file om060662isi20060723_074711.cif
_cod_data_source_block r8206
_cod_depositor_comments
;
The following automatic conversions were performed:

'_symmetry_cell_setting' value 'Monoclinic' changed to 'monoclinic'
according to /home/saulius/struct/CIF-dictionaries/cif_core.dic
dictionary named 'cif_core.dic' version 2.4.1 from 2010-06-29.

Automatic conversion script
Id: cif_fix_values 1715 2011-07-08 13:25:40Z adriana 

The following automatic conversions were performed:

'_exptl_crystal_density_meas' value 'no' was changed to '?' - the
value is perceived as not measured.

Automatic conversion script
Id: cif_fix_values 3008 2015-01-20 13:52:24Z robertas 
;
_cod_original_sg_symbol_H-M P2~1~/c
_cod_database_code 4074464

loop_
_symmetry_equiv_pos_as_xyz
'x, y, z'
'-x, y+1/2, -z+1/2'
'-x, -y, -z'
'x, -y-1/2, z-1/2'

loop_
_atom_site_label
_atom_site_type_symbol
_atom_site_fract_x
_atom_site_fract_y
_atom_site_fract_z
_atom_site_U_iso_or_equiv
_atom_site_adp_type
_atom_site_occupancy
_atom_site_symmetry_multiplicity
_atom_site_calc_flag
_atom_site_refinement_flags
_atom_site_disorder_assembly
_atom_site_disorder_group
Pd1 Pd 0.406342(13) -0.063328(10) 0.849661(7) 0.01576(4) Uani 1 1 d D . .
I1 I 0.219130(11) -0.169353(9) 0.765057(7) 0.02153(4) Uani 0.9859(6) 1 d PD A .
I1' I 0.4992(13) -0.2385(9) 0.9197(7) 0.037(3) Uani 0.0141(6) 1 d PD A 2
N1 N 0.33934(14) 0.10116(11) 0.82062(8) 0.0176(3) Uani 1 1 d . A .
N2 N 0.56573(15) 0.03021(12) 0.90652(8) 0.0177(3) Uani 1 1 d . A .
C1 C 0.21567(17) 0.13492(14) 0.78631(10) 0.0198(3) Uani 1 1 d . . .
H1A H 0.1476 0.0806 0.7699 0.024 Uiso 1 1 calc R A .
C2 C 0.18251(17) 0.24574(14) 0.77367(10) 0.0188(3) Uani 1 1 d . A .
H2A H 0.0928 0.2660 0.7499 0.023 Uiso 1 1 calc R . .
C3 C 0.28102(17) 0.32752(13) 0.79592(9) 0.0170(3) Uani 1 1 d . . .
C4 C 0.40985(17) 0.29120(14) 0.83102(10) 0.0183(3) Uani 1 1 d . A .
H4A H 0.4806 0.3437 0.8467 0.022 Uiso 1 1 calc R . .
C5 C 0.43586(17) 0.17906(13) 0.84330(9) 0.0166(3) Uani 1 1 d . . .
C6 C 0.56682(17) 0.13737(14) 0.88575(9) 0.0164(3) Uani 1 1 d . A .
C7 C 0.68169(17) 0.20382(14) 0.90606(9) 0.0175(3) Uani 1 1 d . . .
H7A H 0.6820 0.2767 0.8875 0.021 Uiso 1 1 calc R A .
C8 C 0.79687(17) 0.16541(14) 0.95340(10) 0.0185(3) Uani 1 1 d . A .
C9 C 0.78874(19) 0.05756(15) 0.97752(11) 0.0242(4) Uani 1 1 d . . .
H9A H 0.8623 0.0282 1.0116 0.029 Uiso 1 1 calc R A .
C10 C 0.67514(19) -0.00730(14) 0.95253(10) 0.0225(4) Uani 1 1 d . A .
H10A H 0.6745 -0.0817 0.9686 0.027 Uiso 1 1 calc R . .
C11 C 0.24824(18) 0.45079(13) 0.78385(10) 0.0181(3) Uani 1 1 d . A .
C12 C 0.1651(2) 0.48833(15) 0.83874(11) 0.0272(4) Uani 1 1 d . . .
H12A H 0.2195 0.4765 0.8863 0.041 Uiso 1 1 calc R A .
H12B H 0.0799 0.4452 0.8330 0.041 Uiso 1 1 calc R . .
H12C H 0.1429 0.5672 0.8320 0.041 Uiso 1 1 calc R . .
C13 C 0.16305(19) 0.47036(15) 0.70979(10) 0.0232(4) Uani 1 1 d . . .
H13A H 0.1431 0.5496 0.7032 0.035 Uiso 1 1 calc R A .
H13B H 0.0766 0.4289 0.7043 0.035 Uiso 1 1 calc R . .
H13C H 0.2149 0.4450 0.6745 0.035 Uiso 1 1 calc R . .
C14 C 0.37951(19) 0.51952(15) 0.79173(12) 0.0271(4) Uani 1 1 d . . .
H14A H 0.4353 0.5084 0.8390 0.041 Uiso 1 1 calc R A .
H14B H 0.3556 0.5981 0.7850 0.041 Uiso 1 1 calc R . .
H14C H 0.4319 0.4962 0.7562 0.041 Uiso 1 1 calc R . .
C15 C 0.92480(18) 0.23621(15) 0.97722(10) 0.0227(4) Uani 1 1 d . . .
C16 C 0.8908(2) 0.35973(17) 0.97377(14) 0.0393(6) Uani 1 1 d . A .
H16A H 0.8272 0.3761 1.0054 0.059 Uiso 1 1 calc R . .
H16B H 0.8479 0.3798 0.9253 0.059 Uiso 1 1 calc R . .
H16C H 0.9755 0.4026 0.9884 0.059 Uiso 1 1 calc R . .
C17 C 1.0246(2) 0.21275(17) 0.92768(11) 0.0291(4) Uani 1 1 d . A .
H17A H 1.0474 0.1336 0.9293 0.044 Uiso 1 1 calc R . .
H17B H 1.1088 0.2561 0.9427 0.044 Uiso 1 1 calc R . .
H17C H 0.9816 0.2335 0.8793 0.044 Uiso 1 1 calc R . .
C18 C 0.9937(2) 0.2068(2) 1.05324(11) 0.0323(5) Uani 1 1 d . A .
H18A H 0.9296 0.2215 1.0849 0.048 Uiso 1 1 calc R . .
H18B H 1.0765 0.2520 1.0676 0.048 Uiso 1 1 calc R . .
H18C H 1.0189 0.1282 1.0558 0.048 Uiso 1 1 calc R . .
C19 C 0.48944(19) -0.20671(15) 0.88588(12) 0.0188(3) Uani 1 1 d . A 1
C20 C 0.59532(18) -0.25536(15) 0.85969(11) 0.0244(4) Uani 1 1 d . A 1
H20A H 0.6210 -0.2255 0.8186 0.029 Uiso 1 1 calc R A 1
C21 C 0.6652(2) -0.34754(16) 0.89246(12) 0.0288(4) Uani 1 1 d . A 1
H21A H 0.7376 -0.3798 0.8735 0.035 Uiso 1 1 calc R A 1
C22 C 0.6299(2) -0.39195(17) 0.95197(12) 0.0343(5) Uani 1 1 d . A 1
H22A H 0.6790 -0.4535 0.9751 0.041 Uiso 1 1 calc R A 1
C23 C 0.5225(3) -0.34614(19) 0.97771(12) 0.0437(6) Uani 1 1 d . A 1
H23A H 0.4963 -0.3768 1.0184 0.052 Uiso 1 1 calc R A 1
C24 C 0.4520(3) -0.25442(18) 0.94407(13) 0.0334(5) Uani 1 1 d . A 1
H24A H 0.3768 -0.2245 0.9617 0.040 Uiso 1 1 calc R A 1

loop_
_atom_site_aniso_label
_atom_site_aniso_U_11
_atom_site_aniso_U_22
_atom_site_aniso_U_33
_atom_site_aniso_U_23
_atom_site_aniso_U_13
_atom_site_aniso_U_12
Pd1 0.01448(6) 0.01101(6) 0.02036(7) 0.00031(4) -0.00007(5) 0.00013(4)
I1 0.01665(6) 0.01381(5) 0.03055(7) -0.00291(4) -0.00413(5) -0.00024(4)
I1' 0.056(7) 0.035(6) 0.031(7) 0.001(5) 0.033(6) -0.002(5)
N1 0.0141(6) 0.0130(6) 0.0240(8) -0.0007(5) -0.0002(6) 0.0004(5)
N2 0.0176(6) 0.0140(6) 0.0200(7) -0.0006(5) -0.0004(6) 0.0010(5)
C1 0.0157(7) 0.0147(7) 0.0266(9) -0.0007(7) -0.0014(7) -0.0015(6)
C2 0.0142(7) 0.0153(7) 0.0244(9) 0.0000(6) -0.0022(6) 0.0011(6)
C3 0.0175(7) 0.0129(7) 0.0193(8) -0.0009(6) 0.0006(6) -0.0003(6)
C4 0.0162(7) 0.0138(7) 0.0220(8) -0.0009(6) -0.0031(6) -0.0022(6)
C5 0.0151(7) 0.0153(7) 0.0178(8) 0.0006(6) -0.0011(6) -0.0010(6)
C6 0.0167(7) 0.0152(7) 0.0163(8) -0.0009(6) 0.0009(6) 0.0006(6)
C7 0.0163(7) 0.0155(7) 0.0192(8) -0.0002(6) 0.0001(6) 0.0003(6)
C8 0.0156(7) 0.0188(8) 0.0196(8) -0.0039(6) -0.0006(6) 0.0021(6)
C9 0.0217(8) 0.0205(8) 0.0259(10) -0.0016(7) -0.0066(7) 0.0038(7)
C10 0.0241(9) 0.0138(7) 0.0261(9) 0.0009(7) -0.0039(7) 0.0034(7)
C11 0.0176(7) 0.0121(7) 0.0223(9) 0.0004(6) -0.0014(7) 0.0009(6)
C12 0.0337(10) 0.0189(8) 0.0287(10) -0.0001(7) 0.0057(8) 0.0056(8)
C13 0.0247(9) 0.0173(8) 0.0247(9) 0.0037(7) -0.0022(7) -0.0003(7)
C14 0.0216(9) 0.0132(7) 0.0423(12) 0.0025(8) -0.0037(8) -0.0007(7)
C15 0.0160(8) 0.0219(8) 0.0268(10) -0.0017(7) -0.0044(7) 0.0004(7)
C16 0.0260(10) 0.0216(9) 0.0617(16) -0.0100(10) -0.0123(10) -0.0024(8)
C17 0.0238(9) 0.0288(10) 0.0336(11) 0.0059(8) 0.0029(8) -0.0016(8)
C18 0.0258(10) 0.0432(12) 0.0235(10) -0.0011(9) -0.0060(8) -0.0093(9)
C19 0.0211(8) 0.0148(8) 0.0193(9) -0.0008(7) 0.0010(8) -0.0021(7)
C20 0.0195(8) 0.0180(8) 0.0355(11) 0.0018(7) 0.0050(8) -0.0011(7)
C21 0.0171(8) 0.0206(9) 0.0453(13) -0.0036(8) -0.0022(8) 0.0005(7)
C22 0.0410(12) 0.0220(9) 0.0320(11) 0.0018(8) -0.0122(9) 0.0076(9)
C23 0.0797(19) 0.0300(11) 0.0236(11) 0.0102(9) 0.0151(12) 0.0169(12)
C24 0.0547(15) 0.0248(10) 0.0247(11) 0.0054(8) 0.0178(11) 0.0142(10)

loop_
_atom_type_symbol
_atom_type_description
_atom_type_scat_dispersion_real
_atom_type_scat_dispersion_imag
_atom_type_scat_source
C C 0.0033 0.0016 'International Tables Vol C Tables 4.2.6.8 and 6.1.1.4'
H H 0.0000 0.0000 'International Tables Vol C Tables 4.2.6.8 and 6.1.1.4'
N N 0.0061 0.0033 'International Tables Vol C Tables 4.2.6.8 and 6.1.1.4'
Pd Pd -0.9988 1.0072 'International Tables Vol C Tables 4.2.6.8 and 6.1.1.4'
I I -0.4742 1.8119 'International Tables Vol C Tables 4.2.6.8 and 6.1.1.4'

loop_
_geom_angle_atom_site_label_1
_geom_angle_atom_site_label_2
_geom_angle_atom_site_label_3
_geom_angle
C19 Pd1 N2 93.84(7)
C19 Pd1 N1 172.18(7)
N2 Pd1 N1 78.39(5)
C19 Pd1 I1 89.34(5)
N2 Pd1 I1 172.59(4)
N1 Pd1 I1 98.47(4)
C19 Pd1 I1' 11.4(3)
N2 Pd1 I1' 90.7(3)
N1 Pd1 I1' 163.9(3)
I1 Pd1 I1' 93.7(3)
C1 N1 C5 118.11(14)
C1 N1 Pd1 128.43(12)
C5 N1 Pd1 113.41(11)
C10 N2 C6 117.81(15)
C10 N2 Pd1 127.01(12)
C6 N2 Pd1 114.35(11)
N1 C1 C2 122.90(16)
N1 C1 H1A 118.5
C2 C1 H1A 118.5
C1 C2 C3 119.97(16)
C1 C2 H2A 120.0
C3 C2 H2A 120.0
C2 C3 C4 116.55(15)
C2 C3 C11 121.66(15)
C4 C3 C11 121.77(14)
C5 C4 C3 120.73(15)
C5 C4 H4A 119.6
C3 C4 H4A 119.6
N1 C5 C4 121.72(15)
N1 C5 C6 115.58(14)
C4 C5 C6 122.58(15)
N2 C6 C7 121.49(15)
N2 C6 C5 115.52(14)
C7 C6 C5 122.92(15)
C6 C7 C8 121.05(16)
C6 C7 H7A 119.5
C8 C7 H7A 119.5
C9 C8 C7 115.89(16)
C9 C8 C15 121.55(16)
C7 C8 C15 122.56(16)
C10 C9 C8 120.74(17)
C10 C9 H9A 119.6
C8 C9 H9A 119.6
N2 C10 C9 122.72(17)
N2 C10 H10A 118.6
C9 C10 H10A 118.6
C14 C11 C12 109.54(15)
C14 C11 C13 108.28(15)
C12 C11 C13 109.09(15)
C14 C11 C3 111.17(14)
C12 C11 C3 107.99(14)
C13 C11 C3 110.75(14)
C11 C12 H12A 109.5
C11 C12 H12B 109.5
H12A C12 H12B 109.5
C11 C12 H12C 109.5
H12A C12 H12C 109.5
H12B C12 H12C 109.5
C11 C13 H13A 109.5
C11 C13 H13B 109.5
H13A C13 H13B 109.5
C11 C13 H13C 109.5
H13A C13 H13C 109.5
H13B C13 H13C 109.5
C11 C14 H14A 109.5
C11 C14 H14B 109.5
H14A C14 H14B 109.5
C11 C14 H14C 109.5
H14A C14 H14C 109.5
H14B C14 H14C 109.5
C8 C15 C16 111.74(15)
C8 C15 C17 108.05(15)
C16 C15 C17 108.51(17)
C8 C15 C18 110.34(16)
C16 C15 C18 108.69(17)
C17 C15 C18 109.47(16)
C15 C16 H16A 109.5
C15 C16 H16B 109.5
H16A C16 H16B 109.5
C15 C16 H16C 109.5
H16A C16 H16C 109.5
H16B C16 H16C 109.5
C15 C17 H17A 109.5
C15 C17 H17B 109.5
H17A C17 H17B 109.5
C15 C17 H17C 109.5
H17A C17 H17C 109.5
H17B C17 H17C 109.5
C15 C18 H18A 109.5
C15 C18 H18B 109.5
H18A C18 H18B 109.5
C15 C18 H18C 109.5
H18A C18 H18C 109.5
H18B C18 H18C 109.5
C24 C19 C20 117.82(19)
C24 C19 Pd1 119.51(15)
C20 C19 Pd1 122.29(16)
C19 C20 C21 121.2(2)
C19 C20 H20A 119.4
C21 C20 H20A 119.4
C22 C21 C20 120.33(19)
C22 C21 H21A 119.8
C20 C21 H21A 119.8
C21 C22 C23 119.17(19)
C21 C22 H22A 120.4
C23 C22 H22A 120.4
C22 C23 C24 120.1(2)
C22 C23 H23A 119.9
C24 C23 H23A 119.9
C19 C24 C23 121.3(2)
C19 C24 H24A 119.4
C23 C24 H24A 119.4

loop_
_geom_bond_atom_site_label_1
_geom_bond_atom_site_label_2
_geom_bond_distance
Pd1 C19 1.983(2)
Pd1 N2 2.0730(15)
Pd1 N1 2.1325(14)
Pd1 I1 2.56180(18)
Pd1 I1' 2.579(12)
N1 C1 1.338(2)
N1 C5 1.352(2)
N2 C10 1.339(2)
N2 C6 1.354(2)
C1 C2 1.387(2)
C1 H1A 0.9500
C2 C3 1.396(2)
C2 H2A 0.9500
C3 C4 1.394(2)
C3 C11 1.530(2)
C4 C5 1.389(2)
C4 H4A 0.9500
C5 C6 1.481(2)
C6 C7 1.385(2)
C7 C8 1.395(2)
C7 H7A 0.9500
C8 C9 1.390(3)
C8 C15 1.524(2)
C9 C10 1.379(3)
C9 H9A 0.9500
C10 H10A 0.9500
C11 C14 1.526(2)
C11 C12 1.533(3)
C11 C13 1.530(3)
C12 H12A 0.9800
C12 H12B 0.9800
C12 H12C 0.9800
C13 H13A 0.9800
C13 H13B 0.9800
C13 H13C 0.9800
C14 H14A 0.9800
C14 H14B 0.9800
C14 H14C 0.9800
C15 C16 1.526(3)
C15 C17 1.531(3)
C15 C18 1.534(3)
C16 H16A 0.9800
C16 H16B 0.9800
C16 H16C 0.9800
C17 H17A 0.9800
C17 H17B 0.9800
C17 H17C 0.9800
C18 H18A 0.9800
C18 H18B 0.9800
C18 H18C 0.9800
C19 C24 1.376(3)
C19 C20 1.382(3)
C20 C21 1.395(3)
C20 H20A 0.9500
C21 C22 1.374(3)
C21 H21A 0.9500
C22 C23 1.376(3)
C22 H22A 0.9500
C23 C24 1.399(3)
C23 H23A 0.9500
C24 H24A 0.9500

loop_
_geom_torsion_atom_site_label_1
_geom_torsion_atom_site_label_2
_geom_torsion_atom_site_label_3
_geom_torsion_atom_site_label_4
_geom_torsion
C19 Pd1 N1 C1 -162.1(5)
N2 Pd1 N1 C1 -168.32(17)
I1 Pd1 N1 C1 18.51(16)
I1' Pd1 N1 C1 -120.5(10)
C19 Pd1 N1 C5 15.1(6)
N2 Pd1 N1 C5 8.83(12)
I1 Pd1 N1 C5 -164.34(12)
I1' Pd1 N1 C5 56.7(10)
C19 Pd1 N2 C10 -3.17(17)
N1 Pd1 N2 C10 175.98(16)
I1 Pd1 N2 C10 -118.4(3)
I1' Pd1 N2 C10 7.8(3)
C19 Pd1 N2 C6 166.11(13)
N1 Pd1 N2 C6 -14.75(12)
I1 Pd1 N2 C6 50.8(4)
I1' Pd1 N2 C6 177.1(3)
C5 N1 C1 C2 -0.5(3)
Pd1 N1 C1 C2 176.53(13)
N1 C1 C2 C3 1.2(3)
C1 C2 C3 C4 -0.6(3)
C1 C2 C3 C11 -179.25(17)
C2 C3 C4 C5 -0.7(3)
C11 C3 C4 C5 177.97(17)
C1 N1 C5 C4 -0.8(3)
Pd1 N1 C5 C4 -178.31(14)
C1 N1 C5 C6 175.38(16)
Pd1 N1 C5 C6 -2.09(19)
C3 C4 C5 N1 1.5(3)
C3 C4 C5 C6 -174.49(16)
C10 N2 C6 C7 5.7(3)
Pd1 N2 C6 C7 -164.60(13)
C10 N2 C6 C5 -171.43(16)
Pd1 N2 C6 C5 18.24(19)
N1 C5 C6 N2 -10.6(2)
C4 C5 C6 N2 165.56(17)
N1 C5 C6 C7 172.27(16)
C4 C5 C6 C7 -11.5(3)
N2 C6 C7 C8 -5.2(3)
C5 C6 C7 C8 171.70(16)
C6 C7 C8 C9 0.7(3)
C6 C7 C8 C15 -179.73(16)
C7 C8 C9 C10 3.1(3)
C15 C8 C9 C10 -176.52(18)
C6 N2 C10 C9 -1.9(3)
Pd1 N2 C10 C9 167.08(15)
C8 C9 C10 N2 -2.6(3)
C2 C3 C11 C14 -162.61(17)
C4 C3 C11 C14 18.8(2)
C2 C3 C11 C12 77.2(2)
C4 C3 C11 C12 -101.4(2)
C2 C3 C11 C13 -42.2(2)
C4 C3 C11 C13 139.20(18)
C9 C8 C15 C16 -153.45(19)
C7 C8 C15 C16 27.0(3)
C9 C8 C15 C17 87.2(2)
C7 C8 C15 C17 -92.3(2)
C9 C8 C15 C18 -32.4(2)
C7 C8 C15 C18 148.05(18)
N2 Pd1 C19 C24 94.11(18)
N1 Pd1 C19 C24 88.0(6)
I1 Pd1 C19 C24 -92.59(17)
I1' Pd1 C19 C24 20.0(15)
N2 Pd1 C19 C20 -78.64(16)
N1 Pd1 C19 C20 -84.8(6)
I1 Pd1 C19 C20 94.65(16)
I1' Pd1 C19 C20 -152.7(15)
C24 C19 C20 C21 -2.1(3)
Pd1 C19 C20 C21 170.74(14)
C19 C20 C21 C22 -0.1(3)
C20 C21 C22 C23 1.7(3)
C21 C22 C23 C24 -1.0(4)
C20 C19 C24 C23 2.8(3)
Pd1 C19 C24 C23 -170.23(19)
C22 C23 C24 C19 -1.3(4)
